data_2208165
loop_
_publ_author_name
'Gang Li'
'Handong Yin'
'Daqi Wang'

_publ_section_title Dichlorooctakis(di-2,4-chlorobenzyl)di-\m~2~-methanolato-di-\m~3~-oxo-tetratin(IV)
_journal_coeditor_code SG6058
_journal_issue 2
_journal_name_full 'Acta Crystallographica Section E'
_journal_page_first m366
_journal_page_last m368
_journal_paper_doi 10.1107/S160053680600225X
_journal_volume 62
_journal_year 2006
_chemical_formula_iupac '[Sn4 (C7 H5 Cl2)8 (C H3 O)2 Cl2 O2]'
_chemical_formula_moiety 'C58 H46 Cl18 O4 Sn4'
_chemical_formula_sum 'C58 H46 Cl18 O4 Sn4'
_chemical_formula_weight 1919.81
_chemical_name_systematic
;
Dichlorooctakis(di-2,4-chlorobenzyl)di-\m~2~-methanolato-di-\m~3~-oxo-
tetratin(IV)
;
_space_group_IT_number 14
_symmetry_cell_setting monoclinic
_symmetry_space_group_name_Hall '-P 2ybc'
_symmetry_space_group_name_H-M 'P 1 21/c 1'
_atom_sites_solution_hydrogens geom
_atom_sites_solution_primary direct
_atom_sites_solution_secondary difmap
_audit_creation_method SHELXL-97
_cell_angle_alpha 90.00
_cell_angle_beta 113.045(3)
_cell_angle_gamma 90.00
_cell_formula_units_Z 2
_cell_length_a 12.462(3)
_cell_length_b 21.277(5)
_cell_length_c 14.201(3)
_cell_measurement_reflns_used 4626
_cell_measurement_temperature 298(2)
_cell_measurement_theta_max 23.770
_cell_measurement_theta_min 2.469
_cell_volume 3465.0(14)
_computing_cell_refinement SMART
_computing_data_collection 'SMART (Siemens, 1996)'
_computing_data_reduction 'SAINT (Siemens, 1996)'
_computing_molecular_graphics 'SHELXTL (Sheldrick, 1997b)'
_computing_publication_material SHELXTL
_computing_structure_refinement 'SHELXL97 (Sheldrick, 1997a)'
_computing_structure_solution 'SHELXS97 (Sheldrick, 1997a)'
_diffrn_ambient_temperature 298(2)
_diffrn_measured_fraction_theta_full 0.982
_diffrn_measured_fraction_theta_max 0.982
_diffrn_measurement_device_type 'Siemens SMART CCD area-detector'
_diffrn_measurement_method '\f and \w'
_diffrn_radiation_monochromator graphite
_diffrn_radiation_source 'fine-focus sealed tube'
_diffrn_radiation_type MoK\a
_diffrn_radiation_wavelength 0.71073
_diffrn_reflns_av_R_equivalents 0.0573
_diffrn_reflns_av_sigmaI/netI 0.0621
_diffrn_reflns_limit_h_max 14
_diffrn_reflns_limit_h_min -11
_diffrn_reflns_limit_k_max 25
_diffrn_reflns_limit_k_min -23
_diffrn_reflns_limit_l_max 12
_diffrn_reflns_limit_l_min -16
_diffrn_reflns_number 17614
_diffrn_reflns_theta_full 25.01
_diffrn_reflns_theta_max 25.01
_diffrn_reflns_theta_min 1.83
_diffrn_standards_number 0
_exptl_absorpt_coefficient_mu 2.163
_exptl_absorpt_correction_T_max 0.378
_exptl_absorpt_correction_T_min 0.351
_exptl_absorpt_correction_type multi-scan
_exptl_absorpt_process_details '(SADABS; Sheldrick, 1996)'
_exptl_crystal_colour colourless
_exptl_crystal_density_diffrn 1.840
_exptl_crystal_density_method 'not measured'
_exptl_crystal_description block
_exptl_crystal_F_000 1864
_exptl_crystal_size_max 0.50
_exptl_crystal_size_mid 0.48
_exptl_crystal_size_min 0.45
_refine_diff_density_max 0.917
_refine_diff_density_min -0.475
_refine_ls_extinction_method none
_refine_ls_goodness_of_fit_ref 1.031
_refine_ls_hydrogen_treatment constr
_refine_ls_matrix_type full
_refine_ls_number_parameters 379
_refine_ls_number_reflns 6006
_refine_ls_number_restraints 1
_refine_ls_restrained_S_all 1.031
_refine_ls_R_factor_all 0.0924
_refine_ls_R_factor_gt 0.0451
_refine_ls_shift/su_max 0.001
_refine_ls_shift/su_mean 0.000
_refine_ls_structure_factor_coef Fsqd
_refine_ls_weighting_details 'calc w=1/[\s^2^(Fo^2^)+(0.0483P)^2^+7.9094P] where P=(Fo^2^+2Fc^2^)/3'
_refine_ls_weighting_scheme calc
_refine_ls_wR_factor_gt 0.0982
_refine_ls_wR_factor_ref 0.1286
_reflns_number_gt 3838
_reflns_number_total 6006
_reflns_threshold_expression I>2\s(I)
_cod_data_source_file sg6058.cif
_cod_data_source_block I
_cod_depositor_comments
;
The following automatic conversions were performed:
'_symmetry_cell_setting' value 'Monoclinic' changed to 'monoclinic'
according to '/home/saulius/struct/CIF-dictionaries/cif_core.dic'
dictionary named 'cif_core.dic' version 2.4.1 from 2010-06-29.

Automatic conversion script
Id: cif_fix_enum 1527 2010-12-29 10:47:43Z saulius 

The following automatic conversions were performed:

'_symmetry_cell_setting' value 'Monoclinic' changed to 'monoclinic'
according to /home/saulius/struct/CIF-dictionaries/cif_core.dic
dictionary named 'cif_core.dic' version 2.4.1 from 2010-06-29.

Automatic conversion script
Id: cif_fix_values 1715 2011-07-08 13:25:40Z adriana 
;
_cod_original_cell_volume 3464.7(14)
_cod_original_sg_symbol_H-M 'P 21/c'
_cod_database_code 2208165
_cod_database_fobs_code 2208165

loop_
_symmetry_equiv_pos_as_xyz
'x, y, z'
'-x, y+1/2, -z+1/2'
'-x, -y, -z'
'x, -y-1/2, z-1/2'

loop_
_atom_site_label
_atom_site_fract_x
_atom_site_fract_y
_atom_site_fract_z
_atom_site_U_iso_or_equiv
_atom_site_adp_type
_atom_site_calc_flag
_atom_site_refinement_flags
_atom_site_occupancy
_atom_site_type_symbol
Sn1 0.66628(4) 0.41929(2) 0.69673(4) 0.04955(17) Uani d . 1 Sn
Sn2 0.42039(4) 0.50246(2) 0.57194(4) 0.04581(16) Uani d . 1 Sn
Cl1 0.6311(3) 0.28301(14) 0.8909(2) 0.1065(9) Uani d . 1 Cl
Cl2 0.9889(3) 0.14468(16) 0.8892(3) 0.1539(16) Uani d . 1 Cl
Cl3 1.2804(3) 0.49823(18) 0.9258(3) 0.1227(12) Uani d . 1 Cl
Cl4 0.9277(3) 0.36022(14) 0.9322(2) 0.1120(10) Uani d . 1 Cl
Cl5 0.1399(3) 0.50659(13) 0.6054(2) 0.1016(9) Uani d . 1 Cl
Cl6 0.0980(4) 0.2893(2) 0.7691(4) 0.1749(18) Uani d . 1 Cl
Cl7 0.6617(3) 0.64180(16) 0.7015(2) 0.1114(10) Uani d . 1 Cl
Cl8 0.6221(3) 0.68017(19) 1.0560(2) 0.1413(14) Uani d . 1 Cl
Cl9 0.81397(17) 0.40440(10) 0.62565(15) 0.0648(6) Uani d . 1 Cl
O1 0.5751(4) 0.4709(2) 0.5721(3) 0.0469(12) Uani d . 1 O
O2 0.5079(4) 0.4554(2) 0.7130(4) 0.0574(14) Uani d D 1 O
C1 0.6025(7) 0.3236(4) 0.6772(6) 0.059(2) Uani d . 1 C
H1A 0.5413 0.3203 0.7031 0.070 Uiso calc R 1 H
H1B 0.5684 0.3138 0.6047 0.070 Uiso calc R 1 H
C2 0.6939(7) 0.2769(4) 0.7299(6) 0.0521(19) Uani d . 1 C
C3 0.7165(8) 0.2562(4) 0.8272(6) 0.064(2) Uani d . 1 C
C4 0.8077(9) 0.2154(4) 0.8788(7) 0.079(3) Uani d . 1 C
H4 0.8239 0.2035 0.9460 0.095 Uiso calc R 1 H
C5 0.8739(8) 0.1930(4) 0.8266(10) 0.085(3) Uani d . 1 C
C6 0.8503(9) 0.2108(4) 0.7288(9) 0.085(3) Uani d . 1 C
H6 0.8941 0.1950 0.6940 0.102 Uiso calc R 1 H
C7 0.7620(8) 0.2520(4) 0.6822(7) 0.070(2) Uani d . 1 C
H7 0.7467 0.2640 0.6152 0.084 Uiso calc R 1 H
C8 0.7696(8) 0.4706(5) 0.8331(7) 0.083(3) Uani d . 1 C
H8A 0.7384 0.5128 0.8271 0.099 Uiso calc R 1 H
H8B 0.7603 0.4508 0.8909 0.099 Uiso calc R 1 H
C9 0.8947(8) 0.4752(5) 0.8556(6) 0.066(2) Uani d . 1 C
C10 0.9750(8) 0.4303(4) 0.9014(6) 0.064(2) Uani d . 1 C
C11 1.0929(8) 0.4369(5) 0.9231(7) 0.073(2) Uani d . 1 C
H11 1.1443 0.4045 0.9554 0.088 Uiso calc R 1 H
C12 1.1324(9) 0.4896(5) 0.8976(7) 0.076(3) Uani d . 1 C
C13 1.0600(10) 0.5363(6) 0.8502(8) 0.091(3) Uani d . 1 C
H13 1.0884 0.5728 0.8319 0.109 Uiso calc R 1 H
C14 0.9427(10) 0.5299(5) 0.8288(7) 0.088(3) Uani d . 1 C
H14 0.8928 0.5626 0.7955 0.106 Uiso calc R 1 H
C15 0.2782(8) 0.4380(4) 0.5041(6) 0.068(2) Uani d . 1 C
H15A 0.2119 0.4615 0.4578 0.082 Uiso calc R 1 H
H15B 0.3002 0.4083 0.4630 0.082 Uiso calc R 1 H
C16 0.2395(7) 0.4018(4) 0.5738(6) 0.063(2) Uani d . 1 C
C17 0.1706(7) 0.4280(4) 0.6196(6) 0.062(2) Uani d . 1 C
C18 0.1269(7) 0.3948(5) 0.6800(7) 0.077(3) Uani d . 1 C
H18 0.0798 0.4143 0.7084 0.093 Uiso calc R 1 H
C19 0.1539(10) 0.3336(6) 0.6966(9) 0.097(3) Uani d . 1 C
C20 0.2246(10) 0.3047(5) 0.6564(9) 0.100(4) Uani d . 1 C
H20 0.2449 0.2627 0.6710 0.120 Uiso calc R 1 H
C21 0.2658(9) 0.3383(5) 0.5940(9) 0.090(3) Uani d . 1 C
H21 0.3118 0.3182 0.5650 0.107 Uiso calc R 1 H
C22 0.4067(8) 0.5967(4) 0.6195(6) 0.069(2) Uani d . 1 C
H22A 0.4379 0.6245 0.5823 0.083 Uiso calc R 1 H
H22B 0.3244 0.6063 0.5974 0.083 Uiso calc R 1 H
C23 0.4639(7) 0.6132(3) 0.7299(6) 0.056(2) Uani d . 1 C
C24 0.5772(8) 0.6358(4) 0.7742(7) 0.063(2) Uani d . 1 C
C25 0.6269(8) 0.6558(4) 0.8737(7) 0.073(2) Uani d . 1 C
H25 0.7027 0.6714 0.9006 0.088 Uiso calc R 1 H
C26 0.5631(9) 0.6524(4) 0.9325(7) 0.072(2) Uani d . 1 C
C27 0.4517(8) 0.6294(4) 0.8944(7) 0.072(2) Uani d . 1 C
H27 0.4092 0.6269 0.9355 0.086 Uiso calc R 1 H
C28 0.4038(8) 0.6100(4) 0.7935(7) 0.067(2) Uani d . 1 C
H28 0.3282 0.5942 0.7674 0.080 Uiso calc R 1 H
C29 0.4762(8) 0.4461(5) 0.7985(7) 0.079(3) Uani d D 1 C
H29A 0.3928 0.4460 0.7755 0.118 Uiso calc R 1 H
H29B 0.5080 0.4795 0.8470 0.118 Uiso calc R 1 H
H29C 0.5067 0.4066 0.8304 0.118 Uiso calc R 1 H

loop_
_atom_site_aniso_label
_atom_site_aniso_U_11
_atom_site_aniso_U_22
_atom_site_aniso_U_33
_atom_site_aniso_U_12
_atom_site_aniso_U_13
_atom_site_aniso_U_23
Sn1 0.0515(3) 0.0515(3) 0.0461(3) 0.0075(3) 0.0196(2) 0.0068(2)
Sn2 0.0479(3) 0.0478(3) 0.0485(3) 0.0063(2) 0.0261(2) 0.0037(2)
Cl1 0.151(3) 0.100(2) 0.097(2) 0.0155(19) 0.080(2) 0.0151(16)
Cl2 0.115(3) 0.092(2) 0.199(4) 0.0319(19) 0.002(3) 0.033(2)
Cl3 0.0891(19) 0.178(3) 0.118(2) -0.049(2) 0.0595(18) -0.043(2)
Cl4 0.120(2) 0.087(2) 0.122(2) -0.0338(17) 0.0409(19) 0.0070(17)
Cl5 0.103(2) 0.0884(19) 0.123(2) 0.0175(16) 0.0548(18) -0.0022(16)
Cl6 0.178(4) 0.170(4) 0.218(4) -0.054(3) 0.123(4) 0.040(3)
Cl7 0.129(2) 0.124(2) 0.115(2) -0.025(2) 0.085(2) -0.0248(19)
Cl8 0.170(3) 0.171(4) 0.084(2) -0.042(3) 0.051(2) -0.041(2)
Cl9 0.0565(12) 0.0803(15) 0.0625(13) 0.0126(10) 0.0286(10) 0.0064(11)
O1 0.044(3) 0.060(3) 0.041(3) 0.013(2) 0.021(2) 0.013(2)
O2 0.062(3) 0.071(4) 0.050(3) 0.018(3) 0.034(3) 0.016(3)
C1 0.058(5) 0.058(5) 0.054(5) -0.004(4) 0.015(4) 0.008(4)
C2 0.058(5) 0.047(5) 0.050(5) -0.004(4) 0.018(4) -0.004(4)
C3 0.077(6) 0.056(5) 0.055(5) -0.012(5) 0.020(5) -0.003(4)
C4 0.091(7) 0.052(6) 0.068(6) -0.010(5) 0.002(6) 0.011(5)
C5 0.066(6) 0.043(5) 0.120(9) 0.004(4) 0.008(6) 0.002(6)
C6 0.094(8) 0.056(6) 0.112(9) -0.003(6) 0.048(7) -0.007(6)
C7 0.082(6) 0.058(6) 0.066(6) -0.003(5) 0.026(5) -0.002(4)
C8 0.076(6) 0.096(7) 0.073(6) -0.012(5) 0.027(5) -0.033(5)
C9 0.062(6) 0.079(6) 0.056(5) -0.007(5) 0.022(4) -0.011(5)
C10 0.072(6) 0.064(6) 0.054(5) -0.013(5) 0.022(4) -0.008(4)
C11 0.073(6) 0.076(7) 0.065(6) -0.002(5) 0.021(5) -0.004(5)
C12 0.079(7) 0.087(8) 0.067(6) -0.024(6) 0.035(5) -0.022(5)
C13 0.092(8) 0.096(9) 0.100(8) -0.035(7) 0.055(7) -0.012(7)
C14 0.113(9) 0.078(7) 0.067(6) -0.008(7) 0.029(6) -0.005(5)
C15 0.077(6) 0.070(6) 0.065(5) -0.023(5) 0.036(5) -0.014(4)
C16 0.058(5) 0.074(6) 0.064(5) -0.006(4) 0.029(4) -0.008(4)
C17 0.055(5) 0.073(6) 0.060(5) -0.008(4) 0.023(4) -0.003(4)
C18 0.057(5) 0.103(8) 0.078(7) -0.010(5) 0.032(5) -0.012(6)
C19 0.089(8) 0.090(9) 0.121(9) -0.024(7) 0.051(7) 0.007(7)
C20 0.104(8) 0.065(7) 0.141(10) -0.010(6) 0.059(8) 0.018(7)
C21 0.086(7) 0.069(7) 0.133(9) -0.003(6) 0.063(7) -0.006(6)
C22 0.085(6) 0.050(5) 0.069(6) 0.025(4) 0.025(5) 0.004(4)
C23 0.069(6) 0.040(4) 0.055(5) 0.019(4) 0.021(4) 0.003(4)
C24 0.085(6) 0.049(5) 0.066(6) 0.006(4) 0.041(5) -0.003(4)
C25 0.072(6) 0.066(6) 0.085(7) -0.016(5) 0.035(5) -0.017(5)
C26 0.088(7) 0.069(6) 0.065(6) -0.004(5) 0.036(5) -0.012(5)
C27 0.080(6) 0.078(6) 0.073(6) 0.006(5) 0.046(5) -0.005(5)
C28 0.063(5) 0.062(6) 0.076(6) 0.000(4) 0.028(5) -0.003(5)
C29 0.080(6) 0.096(7) 0.081(6) 0.004(5) 0.054(5) -0.003(5)

loop_
_atom_type_symbol
_atom_type_description
_atom_type_scat_dispersion_real
_atom_type_scat_dispersion_imag
_atom_type_scat_source
C C 0.0033 0.0016 'International Tables Vol C Tables 4.2.6.8 and 6.1.1.4'
H H 0.0000 0.0000 'International Tables Vol C Tables 4.2.6.8 and 6.1.1.4'
Cl Cl 0.1484 0.1585 'International Tables Vol C Tables 4.2.6.8 and 6.1.1.4'
O O 0.0106 0.0060 'International Tables Vol C Tables 4.2.6.8 and 6.1.1.4'
Sn Sn -0.6537 1.4246 'International Tables Vol C Tables 4.2.6.8 and 6.1.1.4'

loop_
_geom_angle_atom_site_label_1
_geom_angle_atom_site_label_2
_geom_angle_atom_site_label_3
_geom_angle_site_symmetry_1
_geom_angle_site_symmetry_3
_geom_angle
_geom_angle_publ_flag
O1 Sn1 C8 . . 116.5(3) y
O1 Sn1 C1 . . 110.4(2) y
C8 Sn1 C1 . . 130.7(4) y
O1 Sn1 O2 . . 71.49(17) y
C8 Sn1 O2 . . 88.5(3) y
C1 Sn1 O2 . . 92.4(3) y
O1 Sn1 Cl9 . . 88.00(13) y
C8 Sn1 Cl9 . . 98.9(3) y
C1 Sn1 Cl9 . . 97.1(2) y
O2 Sn1 Cl9 . . 159.36(13) y
O1 Sn2 O2 . . 72.98(17) y
O1 Sn2 C22 . . 119.9(3) y
O2 Sn2 C22 . . 102.6(3) y
O1 Sn2 O1 . 3_666 73.16(19) y
O2 Sn2 O1 . 3_666 146.12(17) y
C22 Sn2 O1 . 3_666 95.1(3) y
O1 Sn2 C15 . . 113.8(3) y
O2 Sn2 C15 . . 98.7(3) y
C22 Sn2 C15 . . 125.8(4) y
O1 Sn2 C15 3_666 . 93.8(3) y
Sn1 O1 Sn2 . . 112.9(2) y
Sn1 O1 Sn2 . 3_666 140.0(2) y
Sn2 O1 Sn2 . 3_666 106.84(19) y
C29 O2 Sn2 . . 131.1(5) ?
C29 O2 Sn1 . . 126.5(5) ?
Sn2 O2 Sn1 . . 102.42(18) y
C2 C1 Sn1 . . 113.4(5) ?
C2 C1 H1A . . 108.9 ?
Sn1 C1 H1A . . 108.9 ?
C2 C1 H1B . . 108.9 ?
Sn1 C1 H1B . . 108.9 ?
H1A C1 H1B . . 107.7 ?
C3 C2 C7 . . 116.7(8) ?
C3 C2 C1 . . 122.7(8) ?
C7 C2 C1 . . 120.6(7) ?
C2 C3 C4 . . 122.4(9) ?
C2 C3 Cl1 . . 119.5(7) ?
C4 C3 Cl1 . . 118.0(7) ?
C3 C4 C5 . . 117.7(9) ?
C3 C4 H4 . . 121.1 ?
C5 C4 H4 . . 121.1 ?
C6 C5 C4 . . 121.0(9) ?
C6 C5 Cl2 . . 120.2(10) ?
C4 C5 Cl2 . . 118.8(10) ?
C5 C6 C7 . . 119.1(10) ?
C5 C6 H6 . . 120.4 ?
C7 C6 H6 . . 120.4 ?
C6 C7 C2 . . 123.0(9) ?
C6 C7 H7 . . 118.5 ?
C2 C7 H7 . . 118.5 ?
C9 C8 Sn1 . . 116.1(6) ?
C9 C8 H8A . . 108.3 ?
Sn1 C8 H8A . . 108.3 ?
C9 C8 H8B . . 108.3 ?
Sn1 C8 H8B . . 108.3 ?
H8A C8 H8B . . 107.4 ?
C10 C9 C14 . . 113.3(8) ?
C10 C9 C8 . . 125.6(9) ?
C14 C9 C8 . . 121.1(10) ?
C9 C10 C11 . . 123.9(9) ?
C9 C10 Cl4 . . 118.2(7) ?
C11 C10 Cl4 . . 118.0(8) ?
C12 C11 C10 . . 119.8(9) ?
C12 C11 H11 . . 120.1 ?
C10 C11 H11 . . 120.1 ?
C11 C12 C13 . . 121.1(10) ?
C11 C12 Cl3 . . 119.9(9) ?
C13 C12 Cl3 . . 119.0(8) ?
C12 C13 C14 . . 119.1(10) ?
C12 C13 H13 . . 120.5 ?
C14 C13 H13 . . 120.5 ?
C13 C14 C9 . . 122.8(10) ?
C13 C14 H14 . . 118.6 ?
C9 C14 H14 . . 118.6 ?
C16 C15 Sn2 . . 117.4(6) ?
C16 C15 H15A . . 108.0 ?
Sn2 C15 H15A . . 108.0 ?
C16 C15 H15B . . 108.0 ?
Sn2 C15 H15B . . 108.0 ?
H15A C15 H15B . . 107.2 ?
C17 C16 C21 . . 115.7(8) ?
C17 C16 C15 . . 122.2(8) ?
C21 C16 C15 . . 122.0(8) ?
C18 C17 C16 . . 123.9(9) ?
C18 C17 Cl5 . . 116.7(7) ?
C16 C17 Cl5 . . 119.3(7) ?
C19 C18 C17 . . 118.3(9) ?
C19 C18 H18 . . 120.9 ?
C17 C18 H18 . . 120.9 ?
C18 C19 C20 . . 121.3(10) ?
C18 C19 Cl6 . . 120.1(10) ?
C20 C19 Cl6 . . 118.6(10) ?
C19 C20 C21 . . 119.7(11) ?
C19 C20 H20 . . 120.1 ?
C21 C20 H20 . . 120.1 ?
C20 C21 C16 . . 121.0(10) ?
C20 C21 H21 . . 119.5 ?
C16 C21 H21 . . 119.5 ?
C23 C22 Sn2 . . 119.3(5) ?
C23 C22 H22A . . 107.5 ?
Sn2 C22 H22A . . 107.5 ?
C23 C22 H22B . . 107.5 ?
Sn2 C22 H22B . . 107.5 ?
H22A C22 H22B . . 107.0 ?
C28 C23 C24 . . 115.9(8) ?
C28 C23 C22 . . 121.2(8) ?
C24 C23 C22 . . 122.8(8) ?
C25 C24 C23 . . 122.9(8) ?
C25 C24 Cl7 . . 117.0(7) ?
C23 C24 Cl7 . . 120.0(7) ?
C26 C25 C24 . . 118.6(8) ?
C26 C25 H25 . . 120.7 ?
C24 C25 H25 . . 120.7 ?
C25 C26 C27 . . 121.5(8) ?
C25 C26 Cl8 . . 119.2(8) ?
C27 C26 Cl8 . . 119.2(7) ?
C26 C27 C28 . . 118.4(8) ?
C26 C27 H27 . . 120.8 ?
C28 C27 H27 . . 120.8 ?
C27 C28 C23 . . 122.5(8) ?
C27 C28 H28 . . 118.7 ?
C23 C28 H28 . . 118.7 ?
O2 C29 H29A . . 109.5 ?
O2 C29 H29B . . 109.5 ?
H29A C29 H29B . . 109.5 ?
O2 C29 H29C . . 109.5 ?
H29A C29 H29C . . 109.5 ?
H29B C29 H29C . . 109.5 ?

loop_
_geom_bond_atom_site_label_1
_geom_bond_atom_site_label_2
_geom_bond_site_symmetry_2
_geom_bond_distance
_geom_bond_publ_flag
Sn1 O1 . 2.014(4) y
Sn1 C8 . 2.155(8) y
Sn1 C1 . 2.164(8) y
Sn1 O2 . 2.213(5) y
Sn1 Cl9 . 2.442(2) y
Sn2 O1 . 2.040(4) y
Sn2 O2 . 2.120(5) y
Sn2 C22 . 2.144(8) y
Sn2 O1 3_666 2.145(4) y
Sn2 C15 . 2.148(8) y
Cl1 C3 . 1.741(9) ?
Cl2 C5 . 1.704(10) ?
Cl3 C12 . 1.736(10) ?
Cl4 C10 . 1.722(9) ?
Cl5 C17 . 1.710(9) ?
Cl6 C19 . 1.730(11) ?
Cl7 C24 . 1.743(9) ?
Cl8 C26 . 1.719(9) ?
O1 Sn2 3_666 2.145(4) ?
O2 C29 . 1.429(8) ?
C1 C2 . 1.476(10) ?
C1 H1A . 0.9700 ?
C1 H1B . 0.9700 ?
C2 C3 . 1.369(10) ?
C2 C7 . 1.382(11) ?
C3 C4 . 1.390(12) ?
C4 C5 . 1.391(14) ?
C4 H4 . 0.9300 ?
C5 C6 . 1.357(14) ?
C6 C7 . 1.360(13) ?
C6 H6 . 0.9300 ?
C7 H7 . 0.9300 ?
C8 C9 . 1.466(12) ?
C8 H8A . 0.9700 ?
C8 H8B . 0.9700 ?
C9 C10 . 1.351(12) ?
C9 C14 . 1.427(13) ?
C10 C11 . 1.386(12) ?
C11 C12 . 1.331(13) ?
C11 H11 . 0.9300 ?
C12 C13 . 1.334(14) ?
C13 C14 . 1.379(14) ?
C13 H13 . 0.9300 ?
C14 H14 . 0.9300 ?
C15 C16 . 1.476(11) ?
C15 H15A . 0.9700 ?
C15 H15B . 0.9700 ?
C16 C17 . 1.380(11) ?
C16 C21 . 1.394(12) ?
C17 C18 . 1.377(12) ?
C18 C19 . 1.343(14) ?
C18 H18 . 0.9300 ?
C19 C20 . 1.370(14) ?
C20 C21 . 1.384(14) ?
C20 H20 . 0.9300 ?
C21 H21 . 0.9300 ?
C22 C23 . 1.488(11) ?
C22 H22A . 0.9700 ?
C22 H22B . 0.9700 ?
C23 C28 . 1.383(11) ?
C23 C24 . 1.387(11) ?
C24 C25 . 1.371(12) ?
C25 C26 . 1.361(12) ?
C25 H25 . 0.9300 ?
C26 C27 . 1.367(12) ?
C27 C28 . 1.382(11) ?
C27 H27 . 0.9300 ?
C28 H28 . 0.9300 ?
C29 H29A . 0.9600 ?
C29 H29B . 0.9600 ?
C29 H29C . 0.9600 ?
